data_7013492
loop_
_publ_author_name
'Manuel Bardaj\'i'
'Peter G. Jones'
'Antonio Laguna'
'M. Dolores Villacampa'
'Noelia Villaverde'

_publ_section_title
;
 Synthesis and structural characterization of luminescent gold(I)
 derivatives with an unsymmetric diphosphine
;
_journal_issue 23
_journal_name_full 'Dalton Trans.'
_journal_page_first 4529
_journal_page_last 4536
_journal_paper_doi 10.1039/b309116c
_journal_year 2003
_chemical_formula_sum 'C23.5 H35 Au2 Br2 O1.5 P2'
_chemical_formula_weight 957.21
_chemical_name_systematic
;
?
;
_space_group_IT_number 15
_symmetry_cell_setting monoclinic
_symmetry_space_group_name_Hall '-C 2yc'
_symmetry_space_group_name_H-M 'C 1 2/c 1'
_atom_sites_solution_hydrogens geom
_atom_sites_solution_primary Patterson
_atom_sites_solution_secondary difmap
_audit_creation_method SHELXL-97
_cell_angle_alpha 90.00
_cell_angle_beta 105.643(3)
_cell_angle_gamma 90.00
_cell_formula_units_Z 8
_cell_length_a 19.7999(14)
_cell_length_b 16.6728(12)
_cell_length_c 18.2896(12)
_cell_measurement_reflns_used 6163
_cell_measurement_temperature 133(2)
_cell_measurement_theta_max 30.5
_cell_measurement_theta_min 2.6
_cell_volume 5814.1(7)
_computing_cell_refinement 'Bruker SAINT'
_computing_data_collection 'Bruker SMART'
_computing_data_reduction 'Bruker SAINT'
_computing_molecular_graphics 'Siemens XP'
_computing_publication_material SHELXL-97
_computing_structure_refinement 'SHELXL-97 (Sheldrick, 1997)'
_computing_structure_solution 'SHELXS-97 (Sheldrick, 1990)'
_diffrn_ambient_temperature 133(2)
_diffrn_detector_area_resol_mean 8.192
_diffrn_measured_fraction_theta_full 1.000
_diffrn_measured_fraction_theta_max 1.000
_diffrn_measurement_device_type 'Bruker SMART 1000 CCD'
_diffrn_measurement_method '\w- & \f-scan'
_diffrn_radiation_monochromator graphite
_diffrn_radiation_source 'fine-focus sealed tube'
_diffrn_radiation_type MoK\a
_diffrn_radiation_wavelength 0.71073
_diffrn_reflns_av_R_equivalents 0.0405
_diffrn_reflns_av_sigmaI/netI 0.0248
_diffrn_reflns_limit_h_max 27
_diffrn_reflns_limit_h_min -27
_diffrn_reflns_limit_k_max 23
_diffrn_reflns_limit_k_min -23
_diffrn_reflns_limit_l_max 25
_diffrn_reflns_limit_l_min -25
_diffrn_reflns_number 52984
_diffrn_reflns_theta_full 30.00
_diffrn_reflns_theta_max 30.03
_diffrn_reflns_theta_min 1.62
_exptl_absorpt_coefficient_mu 12.956
_exptl_absorpt_correction_T_max 0.494
_exptl_absorpt_correction_T_min 0.283
_exptl_absorpt_correction_type multi-scan
_exptl_absorpt_process_details SADABS
_exptl_crystal_colour colourless
_exptl_crystal_density_diffrn 2.187
_exptl_crystal_density_method 'not measured'
_exptl_crystal_description tablet
_exptl_crystal_F_000 3568
_exptl_crystal_size_max 0.20
_exptl_crystal_size_mid 0.16
_exptl_crystal_size_min 0.07
_refine_diff_density_max 1.427
_refine_diff_density_min -1.195
_refine_diff_density_rms 0.128
_refine_ls_extinction_method none
_refine_ls_goodness_of_fit_ref 0.999
_refine_ls_hydrogen_treatment 'rigid methyls, others riding'
_refine_ls_matrix_type full
_refine_ls_number_parameters 284
_refine_ls_number_reflns 8508
_refine_ls_number_restraints 67
_refine_ls_restrained_S_all 0.997
_refine_ls_R_factor_all 0.0255
_refine_ls_R_factor_gt 0.0199
_refine_ls_shift/su_max 0.004
_refine_ls_shift/su_mean 0.000
_refine_ls_structure_factor_coef Fsqd
_refine_ls_weighting_details 'calc w=1/[\s^2^(Fo^2^)+(0.0277P)^2^] where P=(Fo^2^+2Fc^2^)/3'
_refine_ls_weighting_scheme calc
_refine_ls_wR_factor_gt 0.0479
_refine_ls_wR_factor_ref 0.0491
_reflns_number_gt 7384
_reflns_number_total 8508
_reflns_threshold_expression >2sigma(I)
_cod_data_source_file b309116c.txt
_cod_data_source_block klemm
_cod_depositor_comments
;
The following automatic conversions were performed:
'_geom_angle_publ_flag' value 'Y' changed to 'y' according to
'/home/saulius/struct/CIF-dictionaries/cif_core.dic' dictionary named
'cif_core.dic' version 2.4.1 from 2010-06-29 (19
times).

'_geom_bond_publ_flag' value 'Y' changed to 'y' according to
'/home/saulius/struct/CIF-dictionaries/cif_core.dic' dictionary named
'cif_core.dic' version 2.4.1 from 2010-06-29 (11 times).

Automatic conversion script
Id: cif_fix_enum 1527 2010-12-29 10:47:43Z saulius 
;
_cod_original_sg_symbol_H-M 'C 2/c'
_cod_original_formula_sum 'C23.50 H35 Au2 Br2 O1.50 P2'
_cod_database_code 7013492

loop_
_symmetry_equiv_pos_as_xyz
'x, y, z'
'-x, y, -z+1/2'
'x+1/2, y+1/2, z'
'-x+1/2, y+1/2, -z+1/2'
'-x, -y, -z'
'x, -y, z-1/2'
'-x+1/2, -y+1/2, -z'
'x+1/2, -y+1/2, z-1/2'

loop_
_atom_site_label
_atom_site_type_symbol
_atom_site_fract_x
_atom_site_fract_y
_atom_site_fract_z
_atom_site_U_iso_or_equiv
_atom_site_adp_type
_atom_site_occupancy
_atom_site_symmetry_multiplicity
_atom_site_calc_flag
_atom_site_refinement_flags
_atom_site_disorder_assembly
_atom_site_disorder_group
Au1 Au 0.899918(6) 0.595263(6) 0.256969(6) 0.01999(3) Uani 1 1 d . . .
Au2 Au 0.771251(6) 0.609221(6) 0.328091(6) 0.01892(3) Uani 1 1 d . . .
Br1 Br 0.980971(16) 0.657165(18) 0.365368(17) 0.02941(7) Uani 1 1 d . . .
Br2 Br 0.76334(2) 0.745004(17) 0.369694(19) 0.03489(8) Uani 1 1 d . . .
P2 P 0.76797(4) 0.48056(4) 0.29196(4) 0.01666(13) Uani 1 1 d . . .
P1 P 0.82731(4) 0.52937(4) 0.16012(4) 0.01758(14) Uani 1 1 d . . .
C1 C 0.76272(14) 0.46759(16) 0.19133(15) 0.0189(5) Uani 1 1 d . . .
H1A H 0.7149 0.4820 0.1608 0.023 Uiso 1 1 calc R . .
H1B H 0.7706 0.4104 0.1816 0.023 Uiso 1 1 calc R . .
C2 C 0.77318(15) 0.59324(16) 0.08531(16) 0.0199(5) Uani 1 1 d U . .
H2 H 0.7411 0.5579 0.0471 0.024 Uiso 1 1 calc R . .
C3 C 0.81916(17) 0.64042(19) 0.04486(18) 0.0288(6) Uani 1 1 d U . .
H3A H 0.7893 0.6734 0.0046 0.035 Uiso 1 1 calc R . .
H3B H 0.8462 0.6029 0.0226 0.035 Uiso 1 1 calc R . .
H3C H 0.8514 0.6751 0.0815 0.035 Uiso 1 1 calc R . .
C4 C 0.72822(18) 0.65057(19) 0.11799(19) 0.0327(7) Uani 1 1 d U . .
H4A H 0.7588 0.6861 0.1553 0.039 Uiso 1 1 calc R . .
H4B H 0.6986 0.6195 0.1427 0.039 Uiso 1 1 calc R . .
H4C H 0.6985 0.6828 0.0769 0.039 Uiso 1 1 calc R . .
C5 C 0.87573(15) 0.45921(17) 0.11519(16) 0.0225(6) Uani 1 1 d U . .
H5 H 0.9132 0.4908 0.1010 0.027 Uiso 1 1 calc R . .
C6 C 0.83130(17) 0.41992(18) 0.04253(17) 0.0270(6) Uani 1 1 d U . .
H6A H 0.8605 0.3830 0.0226 0.032 Uiso 1 1 calc R . .
H6B H 0.8123 0.4614 0.0046 0.032 Uiso 1 1 calc R . .
H6C H 0.7926 0.3901 0.0538 0.032 Uiso 1 1 calc R . .
C7 C 0.91243(18) 0.39680(19) 0.1735(2) 0.0321(7) Uani 1 1 d U . .
H7A H 0.8775 0.3603 0.1841 0.038 Uiso 1 1 calc R . .
H7B H 0.9377 0.4238 0.2205 0.038 Uiso 1 1 calc R . .
H7C H 0.9457 0.3662 0.1533 0.038 Uiso 1 1 calc R . .
C11 C 0.84270(14) 0.42095(16) 0.34302(15) 0.0183(5) Uani 1 1 d DU . .
C12 C 0.89827(14) 0.45631(16) 0.39789(15) 0.0207(5) Uani 1 1 d DU . .
H12 H 0.8978 0.5123 0.4071 0.025 Uiso 1 1 calc R . .
C13 C 0.95394(16) 0.40996(17) 0.43876(17) 0.0250(6) Uani 1 1 d DU . .
H13 H 0.9918 0.4343 0.4752 0.030 Uiso 1 1 calc R . .
C14 C 0.95408(16) 0.32769(18) 0.42613(18) 0.0278(6) Uani 1 1 d DU . .
H14 H 0.9913 0.2955 0.4552 0.033 Uiso 1 1 calc R . .
C15 C 0.89978(16) 0.29260(17) 0.37111(18) 0.0271(6) Uani 1 1 d DU . .
H15 H 0.9007 0.2367 0.3615 0.033 Uiso 1 1 calc R . .
C16 C 0.84417(15) 0.33871(16) 0.33012(17) 0.0240(6) Uani 1 1 d DU . .
H16 H 0.8069 0.3141 0.2931 0.029 Uiso 1 1 calc R . .
C21 C 0.69370(14) 0.42735(16) 0.30944(15) 0.0190(5) Uani 1 1 d DU . .
C22 C 0.65749(15) 0.36684(17) 0.26208(18) 0.0256(6) Uani 1 1 d DU . .
H22 H 0.6685 0.3545 0.2159 0.031 Uiso 1 1 calc R . .
C23 C 0.60514(16) 0.32483(18) 0.2833(2) 0.0316(7) Uani 1 1 d DU . .
H23 H 0.5803 0.2837 0.2512 0.038 Uiso 1 1 calc R . .
C24 C 0.58867(17) 0.34184(18) 0.35047(19) 0.0312(7) Uani 1 1 d DU . .
H24 H 0.5531 0.3122 0.3645 0.037 Uiso 1 1 calc R . .
C25 C 0.62423(17) 0.40213(19) 0.39707(19) 0.0316(7) Uani 1 1 d DU . .
H25 H 0.6131 0.4139 0.4433 0.038 Uiso 1 1 calc R . .
C26 C 0.67612(16) 0.44547(18) 0.37676(17) 0.0261(6) Uani 1 1 d DU . .
H26 H 0.6998 0.4875 0.4086 0.031 Uiso 1 1 calc R . .
O91 O 0.64070(16) 0.45758(18) 0.03175(16) 0.0617(9) Uani 1 1 d DU . .
C91 C 0.60443(19) 0.3986(2) 0.0135(2) 0.0399(9) Uani 1 1 d DU . .
C92 C 0.5472(3) 0.3795(3) 0.0477(3) 0.0660(13) Uani 1 1 d DU . .
H92A H 0.5466 0.4189 0.0872 0.079 Uiso 1 1 calc R . .
H92B H 0.5545 0.3257 0.0701 0.079 Uiso 1 1 calc R . .
H92C H 0.5024 0.3810 0.0084 0.079 Uiso 1 1 calc R . .
C93 C 0.6168(3) 0.3418(3) -0.0444(3) 0.0730(14) Uani 1 1 d DU . .
H93A H 0.6532 0.3634 -0.0660 0.088 Uiso 1 1 calc R . .
H93B H 0.5732 0.3347 -0.0848 0.088 Uiso 1 1 calc R . .
H93C H 0.6320 0.2899 -0.0205 0.088 Uiso 1 1 calc R . .
O92 O 0.4511(7) 0.5930(6) 0.3296(7) 0.135(4) Uiso 0.50 1 d PDU A -1
C94 C 0.4783(7) 0.5968(6) 0.2767(8) 0.093(4) Uiso 0.50 1 d PDU A -1
C95 C 0.4810(5) 0.6779(5) 0.2421(8) 0.076(3) Uiso 0.50 1 d PDU A -1
C96 C 0.5080(10) 0.5256(5) 0.2445(11) 0.077(3) Uiso 0.50 1 d PDU A -1

loop_
_atom_site_aniso_label
_atom_site_aniso_U_11
_atom_site_aniso_U_22
_atom_site_aniso_U_33
_atom_site_aniso_U_23
_atom_site_aniso_U_13
_atom_site_aniso_U_12
Au1 0.02205(5) 0.02249(5) 0.01473(5) 0.00043(4) 0.00373(4) -0.00475(4)
Au2 0.02534(6) 0.01705(5) 0.01586(5) 0.00035(4) 0.00809(4) 0.00014(4)
Br1 0.03399(16) 0.02836(15) 0.02010(14) 0.00179(11) -0.00263(12) -0.01068(12)
Br2 0.0594(2) 0.01760(14) 0.03443(18) 0.00020(12) 0.02436(16) 0.00311(13)
P2 0.0185(3) 0.0181(3) 0.0142(3) -0.0004(2) 0.0058(3) -0.0012(2)
P1 0.0188(3) 0.0214(3) 0.0132(3) -0.0007(3) 0.0054(3) -0.0014(2)
C1 0.0212(13) 0.0206(13) 0.0146(13) -0.0010(10) 0.0044(10) -0.0009(10)
C2 0.0217(13) 0.0237(13) 0.0145(13) 0.0021(10) 0.0049(11) 0.0002(10)
C3 0.0339(16) 0.0287(15) 0.0257(16) 0.0046(12) 0.0115(13) 0.0012(12)
C4 0.0404(18) 0.0337(17) 0.0291(17) 0.0077(13) 0.0180(14) 0.0141(14)
C5 0.0259(14) 0.0249(14) 0.0200(14) 0.0002(11) 0.0119(12) 0.0030(11)
C6 0.0336(16) 0.0262(15) 0.0230(15) -0.0047(12) 0.0107(13) 0.0005(12)
C7 0.0285(16) 0.0392(18) 0.0304(17) 0.0050(13) 0.0114(14) 0.0134(13)
C11 0.0209(13) 0.0205(12) 0.0151(13) 0.0015(10) 0.0073(10) -0.0007(10)
C12 0.0236(14) 0.0224(13) 0.0170(13) 0.0018(10) 0.0068(11) -0.0026(10)
C13 0.0237(14) 0.0304(15) 0.0204(15) 0.0019(11) 0.0052(12) -0.0028(11)
C14 0.0244(15) 0.0310(15) 0.0296(16) 0.0104(13) 0.0100(12) 0.0050(12)
C15 0.0326(16) 0.0193(13) 0.0315(17) 0.0025(11) 0.0123(13) 0.0027(11)
C16 0.0253(14) 0.0201(13) 0.0265(16) 0.0006(11) 0.0066(12) -0.0027(10)
C21 0.0181(12) 0.0195(12) 0.0196(13) -0.0011(10) 0.0053(10) -0.0005(10)
C22 0.0253(14) 0.0236(14) 0.0301(16) -0.0090(12) 0.0110(12) -0.0033(11)
C23 0.0258(15) 0.0238(15) 0.046(2) -0.0102(13) 0.0116(14) -0.0058(11)
C24 0.0269(15) 0.0285(16) 0.0420(19) 0.0008(13) 0.0155(14) -0.0067(12)
C25 0.0298(16) 0.0442(19) 0.0249(16) -0.0009(13) 0.0142(13) -0.0081(13)
C26 0.0252(15) 0.0341(16) 0.0202(14) -0.0032(12) 0.0080(12) -0.0073(12)
O91 0.0613(19) 0.0668(19) 0.0441(17) 0.0163(14) -0.0081(14) -0.0319(15)
C91 0.0327(18) 0.047(2) 0.035(2) 0.0100(15) 0.0007(15) -0.0089(15)
C92 0.063(3) 0.076(3) 0.069(3) -0.004(3) 0.035(3) -0.018(2)
C93 0.058(3) 0.087(4) 0.073(4) -0.014(3) 0.017(3) 0.005(3)

loop_
_atom_type_symbol
_atom_type_description
_atom_type_scat_dispersion_real
_atom_type_scat_dispersion_imag
_atom_type_scat_source
C C 0.0033 0.0016 'International Tables Vol C Tables 4.2.6.8 and 6.1.1.4'
H H 0.0000 0.0000 'International Tables Vol C Tables 4.2.6.8 and 6.1.1.4'
O O 0.0106 0.0060 'International Tables Vol C Tables 4.2.6.8 and 6.1.1.4'
P P 0.1023 0.0942 'International Tables Vol C Tables 4.2.6.8 and 6.1.1.4'
Br Br -0.2901 2.4595 'International Tables Vol C Tables 4.2.6.8 and 6.1.1.4'
Au Au -2.0133 8.8022 'International Tables Vol C Tables 4.2.6.8 and 6.1.1.4'

loop_
_geom_angle_atom_site_label_1
_geom_angle_atom_site_label_2
_geom_angle_atom_site_label_3
_geom_angle
_geom_angle_site_symmetry_1
_geom_angle_site_symmetry_3
_geom_angle_publ_flag
P1 Au1 Br1 175.94(2) . . y
P1 Au1 Au2 86.853(19) . . y
Br1 Au1 Au2 93.520(10) . . y
P2 Au2 Br2 174.08(2) . . y
P2 Au2 Au1 76.759(18) . . y
Br2 Au2 Au1 109.098(10) . . y
C11 P2 C21 103.17(12) . . y
C11 P2 C1 105.67(13) . . y
C21 P2 C1 106.87(12) . . y
C11 P2 Au2 114.66(9) . . y
C21 P2 Au2 112.08(9) . . y
C1 P2 Au2 113.55(9) . . y
C2 P1 C5 107.81(13) . . y
C2 P1 C1 103.89(13) . . y
C5 P1 C1 105.71(13) . . y
C2 P1 Au1 115.19(9) . . y
C5 P1 Au1 111.32(10) . . y
C1 P1 Au1 112.23(9) . . y
P2 C1 P1 112.87(14) . . y
C4 C2 C3 110.5(2) . . ?
C4 C2 P1 110.8(2) . . ?
C3 C2 P1 110.7(2) . . ?
C7 C5 C6 111.7(2) . . ?
C7 C5 P1 109.2(2) . . ?
C6 C5 P1 114.4(2) . . ?
C16 C11 C12 119.1(3) . . ?
C16 C11 P2 120.2(2) . . ?
C12 C11 P2 120.7(2) . . ?
C13 C12 C11 120.5(3) . . ?
C12 C13 C14 119.8(3) . . ?
C15 C14 C13 120.0(3) . . ?
C16 C15 C14 120.4(3) . . ?
C15 C16 C11 120.3(3) . . ?
C22 C21 C26 119.6(3) . . ?
C22 C21 P2 123.2(2) . . ?
C26 C21 P2 117.0(2) . . ?
C23 C22 C21 119.2(3) . . ?
C24 C23 C22 121.2(3) . . ?
C25 C24 C23 119.6(3) . . ?
C24 C25 C26 120.3(3) . . ?
C25 C26 C21 120.1(3) . . ?
O91 C91 C92 121.9(4) . . ?
O91 C91 C93 120.9(4) . . ?
C92 C91 C93 117.2(4) . . ?
O92 C94 C95 116.8(11) . . ?
O92 C94 C96 124.4(11) . . ?
C95 C94 C96 118.8(11) . . ?

loop_
_geom_bond_atom_site_label_1
_geom_bond_atom_site_label_2
_geom_bond_distance
_geom_bond_site_symmetry_2
_geom_bond_publ_flag
Au1 P1 2.2445(7) . y
Au1 Br1 2.4198(3) . y
Au1 Au2 3.1660(2) . y
Au2 P2 2.2403(7) . y
Au2 Br2 2.4069(3) . y
P2 C11 1.818(3) . y
P2 C21 1.818(3) . y
P2 C1 1.828(3) . y
P1 C2 1.834(3) . y
P1 C5 1.841(3) . y
P1 C1 1.848(3) . y
C2 C4 1.533(4) . ?
C2 C3 1.536(4) . ?
C5 C7 1.526(4) . ?
C5 C6 1.529(4) . ?
C11 C16 1.393(4) . ?
C11 C12 1.403(4) . ?
C12 C13 1.388(4) . ?
C13 C14 1.391(4) . ?
C14 C15 1.388(4) . ?
C15 C16 1.386(4) . ?
C21 C22 1.395(4) . ?
C21 C26 1.400(4) . ?
C22 C23 1.391(4) . ?
C23 C24 1.382(4) . ?
C24 C25 1.382(4) . ?
C25 C26 1.386(4) . ?
O91 C91 1.210(4) . ?
C91 C92 1.468(5) . ?
C91 C93 1.489(6) . ?
O92 C94 1.229(13) . ?
C94 C95 1.499(11) . ?
C94 C96 1.513(11) . ?

loop_
_geom_hbond_atom_site_label_D
_geom_hbond_atom_site_label_H
_geom_hbond_atom_site_label_A
_geom_hbond_distance_DH
_geom_hbond_distance_HA
_geom_hbond_distance_DA
_geom_hbond_angle_DHA
_geom_hbond_site_symmetry_A
C1 H1A O91 0.99 2.45 3.253(4) 137.4 .
C2 H2 O91 1.00 2.55 3.401(4) 142.4 .
C24 H24 Br1 0.95 2.96 3.797(3) 148.2 3_445
C23 H23 Br1 0.95 3.01 3.952(3) 170.5 4_645
C1 H1B Br2 0.99 2.93 3.870(3) 158.4 4_645
C6 H6C Br2 0.98 3.14 4.027(3) 150.8 4_645
C16 H16 Br2 0.95 3.14 4.016(3) 153.3 4_645
C22 H22 Br2 0.95 2.96 3.799(3) 148.3 4_645
C93 H93C Br2 0.98 3.06 3.789(5) 132.1 4_645
